data_7029716
loop_
_publ_author_name
'Zhu, Gengyu'
'Li, Xiaoyan'
'Xu, Guoqiang'
'Wang, Lin'
'Sun, Hongjian'

_publ_section_title
;
 A new PC(sp(3))P ligand and its coordination chemistry with low-valent
 iron, cobalt and nickel complexes.
;
_journal_issue 23
_journal_name_full 'Dalton transactions (Cambridge, England : 2003)'
_journal_page_first 8595
_journal_page_last 8598
_journal_paper_doi 10.1039/c4dt00639a
_journal_volume 43
_journal_year 2014
_chemical_formula_sum 'C39 H46 N2 Ni P4'
_chemical_formula_weight 725.37
_chemical_name_systematic
; 
 ? 
;
_space_group_IT_number 14
_symmetry_cell_setting monoclinic
_symmetry_space_group_name_Hall '-P 2ybc'
_symmetry_space_group_name_H-M 'P 1 21/c 1'
_atom_sites_solution_hydrogens geom
_atom_sites_solution_primary direct
_atom_sites_solution_secondary difmap
_audit_creation_method SHELXL-97
_cell_angle_alpha 90.00
_cell_angle_beta 99.993(7)
_cell_angle_gamma 90.00
_cell_formula_units_Z 4
_cell_length_a 19.893(8)
_cell_length_b 10.313(4)
_cell_length_c 18.369(8)
_cell_measurement_reflns_used 2361
_cell_measurement_temperature 273(2)
_cell_measurement_theta_max 21.23
_cell_measurement_theta_min 2.25
_cell_volume 3711(3)
_computing_cell_refinement 'Bruker SMART'
_computing_data_collection 'Bruker SMART'
_computing_data_reduction 'Bruker SAINT'
_computing_molecular_graphics 'Bruker SHELXTL'
_computing_publication_material 'Bruker SHELXTL'
_computing_structure_refinement 'SHELXL-97 (Sheldrick, 1997)'
_computing_structure_solution 'SHELXS-97 (Sheldrick, 1990)'
_diffrn_ambient_temperature 273(2)
_diffrn_measured_fraction_theta_full 0.999
_diffrn_measured_fraction_theta_max 0.999
_diffrn_measurement_device_type 'CCD area detector'
_diffrn_measurement_method 'phi and omega scans'
_diffrn_radiation_monochromator graphite
_diffrn_radiation_source 'fine-focus sealed tube'
_diffrn_radiation_type MoK\a
_diffrn_radiation_wavelength 0.71073
_diffrn_reflns_av_R_equivalents 0.0564
_diffrn_reflns_av_unetI/netI 0.0687
_diffrn_reflns_limit_h_max 23
_diffrn_reflns_limit_h_min -17
_diffrn_reflns_limit_k_max 9
_diffrn_reflns_limit_k_min -12
_diffrn_reflns_limit_l_max 21
_diffrn_reflns_limit_l_min -21
_diffrn_reflns_number 17966
_diffrn_reflns_theta_full 25.00
_diffrn_reflns_theta_max 25.00
_diffrn_reflns_theta_min 2.23
_exptl_absorpt_coefficient_mu 0.725
_exptl_absorpt_correction_T_max 0.8745
_exptl_absorpt_correction_T_min 0.8568
_exptl_absorpt_correction_type multi-scan
_exptl_absorpt_process_details SADABS
_exptl_crystal_colour orange
_exptl_crystal_density_diffrn 1.298
_exptl_crystal_density_method 'not measured'
_exptl_crystal_description block
_exptl_crystal_F_000 1528
_exptl_crystal_size_max 0.22
_exptl_crystal_size_mid 0.20
_exptl_crystal_size_min 0.19
_refine_diff_density_max 0.419
_refine_diff_density_min -0.286
_refine_diff_density_rms 0.064
_refine_ls_extinction_method none
_refine_ls_goodness_of_fit_ref 0.988
_refine_ls_hydrogen_treatment constr
_refine_ls_matrix_type full
_refine_ls_number_parameters 421
_refine_ls_number_reflns 6523
_refine_ls_number_restraints 0
_refine_ls_restrained_S_all 0.988
_refine_ls_R_factor_all 0.0770
_refine_ls_R_factor_gt 0.0435
_refine_ls_shift/su_max 0.001
_refine_ls_shift/su_mean 0.000
_refine_ls_structure_factor_coef Fsqd
_refine_ls_weighting_details 'calc w=1/[\s^2^(Fo^2^)+(0.0502P)^2^+0.0000P] where P=(Fo^2^+2Fc^2^)/3'
_refine_ls_weighting_scheme calc
_refine_ls_wR_factor_gt 0.0946
_refine_ls_wR_factor_ref 0.1107
_reflns_number_gt 4429
_reflns_number_total 6523
_reflns_threshold_expression >2sigma(I)
_cod_data_source_file c4dt00639a2.cif
_cod_data_source_block b
_cod_depositor_comments
;
The following automatic conversions were performed:

'_symmetry_cell_setting' value 'Monoclinic' changed to 'monoclinic'
according to
/usr/data/users/saulius/crontab/automatic-downloads/rss-feeds/RSC/lib/dictionaries/cif_core.dic
dictionary named 'cif_core.dic' version 2.4.2 from 2011-04-26.

Automatic conversion script
Id: cif_fix_values 2281 2013-09-26 08:29:07Z andrius 

 Adding full bibliography for 7029713--7029716.cif.
;
_cod_original_sg_symbol_H-M P2(1)/c
_cod_database_code 7029716

loop_
_symmetry_equiv_pos_as_xyz
'x, y, z'
'-x, y+1/2, -z+1/2'
'-x, -y, -z'
'x, -y-1/2, z-1/2'

loop_
_atom_site_label
_atom_site_type_symbol
_atom_site_fract_x
_atom_site_fract_y
_atom_site_fract_z
_atom_site_U_iso_or_equiv
_atom_site_adp_type
_atom_site_occupancy
_atom_site_symmetry_multiplicity
_atom_site_calc_flag
_atom_site_refinement_flags
C25 C 0.64677(19) 0.6052(4) 0.4018(2) 0.0597(11) Uani 1 1 d .
H25 H 0.6491 0.5927 0.4524 0.072 Uiso 1 1 calc R
P3 P 0.81119(4) 0.98999(8) 0.31560(5) 0.0314(2) Uani 1 1 d .
Ni1 Ni 0.71050(2) 0.98296(4) 0.25046(2) 0.03018(13) Uani 1 1 d .
C2 C 0.7444(3) 1.2639(4) 0.1620(2) 0.102(2) Uani 1 1 d .
H2A H 0.7900 1.2630 0.1899 0.154 Uiso 1 1 calc R
H2B H 0.7155 1.3141 0.1880 0.154 Uiso 1 1 calc R
H2C H 0.7448 1.3019 0.1144 0.154 Uiso 1 1 calc R
P4 P 0.68968(4) 0.78281(8) 0.22512(5) 0.0315(2) Uani 1 1 d .
P2 P 0.62900(5) 1.06489(9) 0.30510(5) 0.0396(2) Uani 1 1 d .
P1 P 0.71227(5) 1.09918(9) 0.15047(5) 0.0399(2) Uani 1 1 d .
N2 N 0.83943(13) 0.8528(2) 0.36995(14) 0.0345(7) Uani 1 1 d .
C34 C 0.75762(16) 0.6753(3) 0.20383(17) 0.0317(7) Uani 1 1 d .
N1 N 0.66147(12) 0.6865(2) 0.29353(14) 0.0353(7) Uani 1 1 d .
C22 C 0.79961(16) 0.7821(3) 0.41172(17) 0.0339(8) Uani 1 1 d .
C20 C 0.90835(19) 0.7153(4) 0.4405(2) 0.0479(10) Uani 1 1 d .
H20 H 0.9470 0.6700 0.4624 0.057 Uiso 1 1 calc R
C39 C 0.79365(16) 0.5939(3) 0.25659(19) 0.0391(8) Uani 1 1 d .
H39 H 0.7805 0.5863 0.3026 0.047 Uiso 1 1 calc R
C27 C 0.61901(18) 0.5795(4) 0.2806(2) 0.0513(10) Uani 1 1 d .
H27 H 0.5999 0.5476 0.2343 0.062 Uiso 1 1 calc R
C24 C 0.67873(16) 0.7007(3) 0.36993(18) 0.0385(8) Uani 1 1 d .
C21 C 0.84168(18) 0.6975(3) 0.45458(18) 0.0417(9) Uani 1 1 d .
H21 H 0.8286 0.6380 0.4875 0.050 Uiso 1 1 calc R
C38 C 0.84901(19) 0.5239(3) 0.2417(2) 0.0500(10) Uani 1 1 d .
H38 H 0.8732 0.4711 0.2781 0.060 Uiso 1 1 calc R
C35 C 0.77850(18) 0.6824(4) 0.13528(19) 0.0460(9) Uani 1 1 d .
H35 H 0.7551 0.7364 0.0990 0.055 Uiso 1 1 calc R
C37 C 0.8686(2) 0.5314(4) 0.1739(2) 0.0576(11) Uani 1 1 d .
H37 H 0.9055 0.4831 0.1641 0.069 Uiso 1 1 calc R
C13 C 0.88203(16) 0.9993(3) 0.26262(19) 0.0362(8) Uani 1 1 d .
C33 C 0.57135(16) 0.8345(4) 0.12518(19) 0.0432(9) Uani 1 1 d .
H33 H 0.5703 0.9088 0.1536 0.052 Uiso 1 1 calc R
C7 C 0.83712(16) 1.1180(3) 0.38437(18) 0.0356(8) Uani 1 1 d .
C32 C 0.52143(18) 0.8164(4) 0.0626(2) 0.0537(10) Uani 1 1 d .
H32 H 0.4872 0.8778 0.0500 0.064 Uiso 1 1 calc R
C12 C 0.81314(18) 1.2429(4) 0.36846(19) 0.0471(9) Uani 1 1 d .
H12 H 0.7822 1.2582 0.3253 0.057 Uiso 1 1 calc R
C28 C 0.62218(16) 0.7443(3) 0.14564(17) 0.0363(8) Uani 1 1 d .
C19 C 0.90607(17) 0.8102(3) 0.38949(19) 0.0435(9) Uani 1 1 d .
H19 H 0.9433 0.8419 0.3706 0.052 Uiso 1 1 calc R
C29 C 0.62147(18) 0.6332(4) 0.1019(2) 0.0496(10) Uani 1 1 d .
H29 H 0.6547 0.5699 0.1149 0.060 Uiso 1 1 calc R
C8 C 0.88117(19) 1.0988(4) 0.4508(2) 0.0550(11) Uani 1 1 d .
H8 H 0.8973 1.0159 0.4639 0.066 Uiso 1 1 calc R
C18 C 0.91751(19) 1.1137(4) 0.2567(2) 0.0556(11) Uani 1 1 d .
H18 H 0.9101 1.1855 0.2849 0.067 Uiso 1 1 calc R
C36 C 0.8330(2) 0.6112(4) 0.1201(2) 0.0566(11) Uani 1 1 d .
H36 H 0.8459 0.6169 0.0739 0.068 Uiso 1 1 calc R
C15 C 0.94303(18) 0.9036(4) 0.1734(2) 0.0566(11) Uani 1 1 d .
H15 H 0.9518 0.8316 0.1460 0.068 Uiso 1 1 calc R
C26 C 0.6097(2) 0.5290(4) 0.3458(2) 0.0652(12) Uani 1 1 d .
H26 H 0.5834 0.4567 0.3523 0.078 Uiso 1 1 calc R
C14 C 0.89598(18) 0.8959(4) 0.2205(2) 0.0494(10) Uani 1 1 d .
H14 H 0.8730 0.8182 0.2238 0.059 Uiso 1 1 calc R
C23 C 0.72468(16) 0.8033(3) 0.40874(17) 0.0378(8) Uani 1 1 d .
H23A H 0.7161 0.8106 0.4590 0.045 Uiso 1 1 calc R
H23B H 0.7124 0.8856 0.3844 0.045 Uiso 1 1 calc R
C16 C 0.9762(2) 1.0167(5) 0.1674(2) 0.0643(12) Uani 1 1 d .
H16 H 1.0074 1.0230 0.1352 0.077 Uiso 1 1 calc R
C10 C 0.8787(2) 1.3251(4) 0.4796(2) 0.0632(12) Uani 1 1 d .
H10 H 0.8935 1.3945 0.5107 0.076 Uiso 1 1 calc R
C11 C 0.8343(2) 1.3447(4) 0.4154(2) 0.0610(11) Uani 1 1 d .
H11 H 0.8181 1.4277 0.4030 0.073 Uiso 1 1 calc R
C31 C 0.5228(2) 0.7083(4) 0.0197(2) 0.0599(11) Uani 1 1 d .
H31 H 0.4904 0.6974 -0.0229 0.072 Uiso 1 1 calc R
C9 C 0.9013(2) 1.2019(4) 0.4978(2) 0.0673(13) Uani 1 1 d .
H9 H 0.9305 1.1873 0.5424 0.081 Uiso 1 1 calc R
C6 C 0.65175(19) 1.1443(4) 0.3958(2) 0.0625(12) Uani 1 1 d .
H6A H 0.6109 1.1658 0.4144 0.094 Uiso 1 1 calc R
H6B H 0.6771 1.2220 0.3907 0.094 Uiso 1 1 calc R
H6C H 0.6791 1.0865 0.4297 0.094 Uiso 1 1 calc R
C17 C 0.9641(2) 1.1210(5) 0.2084(3) 0.0712(13) Uani 1 1 d .
H17 H 0.9872 1.1983 0.2041 0.085 Uiso 1 1 calc R
C5 C 0.5733(2) 1.1907(4) 0.2573(2) 0.0663(12) Uani 1 1 d .
H5A H 0.5494 1.1571 0.2112 0.099 Uiso 1 1 calc R
H5B H 0.6003 1.2640 0.2480 0.099 Uiso 1 1 calc R
H5C H 0.5410 1.2169 0.2876 0.099 Uiso 1 1 calc R
C4 C 0.56252(18) 0.9546(4) 0.3259(2) 0.0559(11) Uani 1 1 d .
H4A H 0.5829 0.8886 0.3594 0.084 Uiso 1 1 calc R
H4B H 0.5398 0.9150 0.2810 0.084 Uiso 1 1 calc R
H4C H 0.5300 1.0025 0.3481 0.084 Uiso 1 1 calc R
C30 C 0.5722(2) 0.6161(4) 0.0397(2) 0.0588(11) Uani 1 1 d .
H30 H 0.5726 0.5416 0.0113 0.071 Uiso 1 1 calc R
C1 C 0.7634(2) 1.0395(5) 0.0844(2) 0.0865(16) Uani 1 1 d .
H1A H 0.7603 1.0991 0.0438 0.130 Uiso 1 1 calc R
H1B H 0.7468 0.9561 0.0663 0.130 Uiso 1 1 calc R
H1C H 0.8102 1.0319 0.1082 0.130 Uiso 1 1 calc R
C3 C 0.6346(2) 1.1326(5) 0.0841(2) 0.0757(14) Uani 1 1 d .
H3A H 0.6454 1.1869 0.0453 0.114 Uiso 1 1 calc R
H3B H 0.6021 1.1759 0.1087 0.114 Uiso 1 1 calc R
H3C H 0.6154 1.0525 0.0635 0.114 Uiso 1 1 calc R

loop_
_atom_site_aniso_label
_atom_site_aniso_U_11
_atom_site_aniso_U_22
_atom_site_aniso_U_33
_atom_site_aniso_U_23
_atom_site_aniso_U_13
_atom_site_aniso_U_12
C25 0.061(3) 0.071(3) 0.047(2) 0.016(2) 0.010(2) -0.018(2)
P3 0.0314(5) 0.0329(5) 0.0292(5) 0.0003(4) 0.0029(4) -0.0020(4)
Ni1 0.0319(2) 0.0316(2) 0.0266(2) -0.00067(19) 0.00369(18) -0.00092(18)
C2 0.176(5) 0.064(3) 0.053(3) 0.018(3) -0.020(3) -0.052(3)
P4 0.0340(5) 0.0326(5) 0.0273(5) -0.0012(4) 0.0034(4) -0.0028(4)
P2 0.0382(5) 0.0429(6) 0.0384(5) -0.0038(5) 0.0082(4) 0.0046(4)
P1 0.0445(6) 0.0424(6) 0.0314(5) 0.0061(4) 0.0026(4) -0.0036(4)
N2 0.0313(16) 0.0337(16) 0.0381(16) 0.0026(13) 0.0045(12) 0.0004(12)
C34 0.0375(19) 0.0265(18) 0.0309(18) -0.0043(15) 0.0050(15) -0.0057(14)
N1 0.0343(16) 0.0357(16) 0.0361(16) 0.0012(13) 0.0065(13) -0.0067(13)
C22 0.042(2) 0.0332(19) 0.0262(18) -0.0018(15) 0.0057(15) -0.0018(16)
C20 0.048(2) 0.049(2) 0.045(2) 0.006(2) 0.0031(18) 0.0135(18)
C39 0.044(2) 0.035(2) 0.039(2) -0.0002(17) 0.0070(17) -0.0047(16)
C27 0.050(2) 0.047(2) 0.054(3) -0.003(2) 0.0036(19) -0.0186(19)
C24 0.038(2) 0.047(2) 0.0318(19) 0.0069(17) 0.0073(16) -0.0018(16)
C21 0.055(2) 0.037(2) 0.032(2) 0.0033(17) 0.0070(17) 0.0014(17)
C38 0.052(2) 0.042(2) 0.055(3) 0.0017(19) 0.007(2) 0.0077(18)
C35 0.054(2) 0.050(2) 0.034(2) 0.0031(18) 0.0083(18) 0.0055(18)
C37 0.054(3) 0.054(3) 0.069(3) -0.013(2) 0.021(2) 0.011(2)
C13 0.0276(18) 0.044(2) 0.037(2) 0.0057(17) 0.0055(15) -0.0021(15)
C33 0.040(2) 0.052(2) 0.037(2) -0.0043(18) 0.0037(17) -0.0017(18)
C7 0.036(2) 0.038(2) 0.0315(19) -0.0017(16) 0.0024(15) -0.0013(15)
C32 0.040(2) 0.070(3) 0.048(2) 0.006(2) -0.0014(18) 0.002(2)
C12 0.064(3) 0.042(2) 0.031(2) -0.0009(18) -0.0035(18) 0.0010(18)
C28 0.038(2) 0.040(2) 0.0292(19) 0.0004(16) 0.0033(15) -0.0072(16)
C19 0.034(2) 0.049(2) 0.048(2) -0.0008(19) 0.0062(17) 0.0036(17)
C29 0.048(2) 0.048(2) 0.048(2) -0.0103(19) -0.0045(19) -0.0017(18)
C8 0.062(3) 0.049(3) 0.047(2) -0.004(2) -0.011(2) 0.0035(19)
C18 0.058(3) 0.056(3) 0.056(3) 0.002(2) 0.019(2) -0.012(2)
C36 0.068(3) 0.060(3) 0.048(2) -0.002(2) 0.026(2) 0.007(2)
C15 0.050(3) 0.075(3) 0.049(2) -0.001(2) 0.021(2) 0.002(2)
C26 0.071(3) 0.061(3) 0.065(3) 0.016(2) 0.016(2) -0.029(2)
C14 0.046(2) 0.055(3) 0.050(2) -0.002(2) 0.0163(19) -0.0101(18)
C23 0.043(2) 0.047(2) 0.0246(18) 0.0030(16) 0.0087(15) 0.0014(17)
C16 0.044(3) 0.098(4) 0.054(3) 0.016(3) 0.019(2) -0.005(2)
C10 0.073(3) 0.059(3) 0.056(3) -0.023(2) 0.005(2) -0.016(2)
C11 0.090(3) 0.042(2) 0.050(3) -0.007(2) 0.010(2) -0.001(2)
C31 0.047(2) 0.084(3) 0.044(2) -0.010(2) -0.0070(19) -0.010(2)
C9 0.072(3) 0.070(3) 0.048(3) -0.016(2) -0.022(2) 0.001(2)
C6 0.057(3) 0.076(3) 0.056(3) -0.026(2) 0.014(2) 0.005(2)
C17 0.065(3) 0.078(3) 0.077(3) 0.011(3) 0.029(3) -0.027(2)
C5 0.068(3) 0.065(3) 0.068(3) 0.003(2) 0.016(2) 0.020(2)
C4 0.048(2) 0.062(3) 0.063(3) -0.001(2) 0.023(2) 0.006(2)
C30 0.058(3) 0.071(3) 0.045(2) -0.020(2) 0.003(2) -0.012(2)
C1 0.102(4) 0.114(4) 0.052(3) 0.026(3) 0.035(3) 0.035(3)
C3 0.062(3) 0.108(4) 0.053(3) 0.038(3) 0.000(2) 0.007(3)

loop_
_atom_type_symbol
_atom_type_description
_atom_type_scat_dispersion_real
_atom_type_scat_dispersion_imag
_atom_type_scat_source
C C 0.0033 0.0016 'International Tables Vol C Tables 4.2.6.8 and 6.1.1.4'
H H 0.0000 0.0000 'International Tables Vol C Tables 4.2.6.8 and 6.1.1.4'
N N 0.0061 0.0033 'International Tables Vol C Tables 4.2.6.8 and 6.1.1.4'
P P 0.1023 0.0942 'International Tables Vol C Tables 4.2.6.8 and 6.1.1.4'
Ni Ni 0.3393 1.1124 'International Tables Vol C Tables 4.2.6.8 and 6.1.1.4'

loop_
_geom_angle_atom_site_label_1
_geom_angle_atom_site_label_2
_geom_angle_atom_site_label_3
_geom_angle
C24 C25 C26 108.4(3)
C24 C25 H25 125.8
C26 C25 H25 125.8
N2 P3 C7 99.38(14)
N2 P3 C13 98.18(14)
C7 P3 C13 100.13(15)
N2 P3 Ni1 117.52(9)
C7 P3 Ni1 122.02(11)
C13 P3 Ni1 115.51(11)
P4 Ni1 P3 106.27(4)
P4 Ni1 P1 111.99(4)
P3 Ni1 P1 107.35(4)
P4 Ni1 P2 109.69(4)
P3 Ni1 P2 114.80(5)
P1 Ni1 P2 106.83(4)
P1 C2 H2A 109.5
P1 C2 H2B 109.5
H2A C2 H2B 109.5
P1 C2 H2C 109.5
H2A C2 H2C 109.5
H2B C2 H2C 109.5
N1 P4 C34 98.51(14)
N1 P4 C28 99.45(14)
C34 P4 C28 99.34(15)
N1 P4 Ni1 117.41(10)
C34 P4 Ni1 120.35(10)
C28 P4 Ni1 117.77(12)
C5 P2 C4 98.12(19)
C5 P2 C6 98.77(19)
C4 P2 C6 99.22(19)
C5 P2 Ni1 118.86(14)
C4 P2 Ni1 117.93(13)
C6 P2 Ni1 119.67(13)
C2 P1 C1 99.7(3)
C2 P1 C3 98.1(2)
C1 P1 C3 97.2(2)
C2 P1 Ni1 117.96(15)
C1 P1 Ni1 117.67(15)
C3 P1 Ni1 121.72(14)
C19 N2 C22 107.5(3)
C19 N2 P3 126.7(2)
C22 N2 P3 124.9(2)
C39 C34 C35 117.7(3)
C39 C34 P4 121.7(3)
C35 C34 P4 120.3(3)
C27 N1 C24 107.0(3)
C27 N1 P4 125.8(2)
C24 N1 P4 127.2(2)
C21 C22 N2 107.6(3)
C21 C22 C23 128.5(3)
N2 C22 C23 123.9(3)
C19 C20 C21 107.6(3)
C19 C20 H20 126.2
C21 C20 H20 126.2
C34 C39 C38 120.7(3)
C34 C39 H39 119.6
C38 C39 H39 119.6
C26 C27 N1 109.3(3)
C26 C27 H27 125.4
N1 C27 H27 125.4
C25 C24 N1 107.9(3)
C25 C24 C23 126.9(3)
N1 C24 C23 125.3(3)
C22 C21 C20 108.3(3)
C22 C21 H21 125.8
C20 C21 H21 125.8
C37 C38 C39 120.8(4)
C37 C38 H38 119.6
C39 C38 H38 119.6
C36 C35 C34 121.5(3)
C36 C35 H35 119.2
C34 C35 H35 119.2
C38 C37 C36 119.5(4)
C38 C37 H37 120.2
C36 C37 H37 120.2
C14 C13 C18 117.4(3)
C14 C13 P3 120.2(3)
C18 C13 P3 122.0(3)
C28 C33 C32 121.2(4)
C28 C33 H33 119.4
C32 C33 H33 119.4
C12 C7 C8 117.4(3)
C12 C7 P3 118.5(2)
C8 C7 P3 124.1(3)
C31 C32 C33 120.1(4)
C31 C32 H32 120.0
C33 C32 H32 120.0
C11 C12 C7 121.3(3)
C11 C12 H12 119.4
C7 C12 H12 119.4
C33 C28 C29 117.6(3)
C33 C28 P4 118.0(3)
C29 C28 P4 124.3(3)
C20 C19 N2 109.0(3)
C20 C19 H19 125.5
N2 C19 H19 125.5
C30 C29 C28 121.0(4)
C30 C29 H29 119.5
C28 C29 H29 119.5
C9 C8 C7 120.6(4)
C9 C8 H8 119.7
C7 C8 H8 119.7
C13 C18 C17 120.0(4)
C13 C18 H18 120.0
C17 C18 H18 120.0
C35 C36 C37 119.7(4)
C35 C36 H36 120.2
C37 C36 H36 120.2
C16 C15 C14 119.5(4)
C16 C15 H15 120.2
C14 C15 H15 120.2
C27 C26 C25 107.4(3)
C27 C26 H26 126.3
C25 C26 H26 126.3
C13 C14 C15 122.2(4)
C13 C14 H14 118.9
C15 C14 H14 118.9
C24 C23 C22 115.8(3)
C24 C23 H23A 108.3
C22 C23 H23A 108.3
C24 C23 H23B 108.3
C22 C23 H23B 108.3
H23A C23 H23B 107.4
C15 C16 C17 120.0(4)
C15 C16 H16 120.0
C17 C16 H16 120.0
C11 C10 C9 119.0(4)
C11 C10 H10 120.5
C9 C10 H10 120.5
C10 C11 C12 120.8(4)
C10 C11 H11 119.6
C12 C11 H11 119.6
C32 C31 C30 119.7(4)
C32 C31 H31 120.1
C30 C31 H31 120.1
C10 C9 C8 120.8(4)
C10 C9 H9 119.6
C8 C9 H9 119.6
P2 C6 H6A 109.5
P2 C6 H6B 109.5
H6A C6 H6B 109.5
P2 C6 H6C 109.5
H6A C6 H6C 109.5
H6B C6 H6C 109.5
C16 C17 C18 120.9(4)
C16 C17 H17 119.6
C18 C17 H17 119.6
P2 C5 H5A 109.5
P2 C5 H5B 109.5
H5A C5 H5B 109.5
P2 C5 H5C 109.5
H5A C5 H5C 109.5
H5B C5 H5C 109.5
P2 C4 H4A 109.5
P2 C4 H4B 109.5
H4A C4 H4B 109.5
P2 C4 H4C 109.5
H4A C4 H4C 109.5
H4B C4 H4C 109.5
C31 C30 C29 120.4(4)
C31 C30 H30 119.8
C29 C30 H30 119.8
P1 C1 H1A 109.5
P1 C1 H1B 109.5
H1A C1 H1B 109.5
P1 C1 H1C 109.5
H1A C1 H1C 109.5
H1B C1 H1C 109.5
P1 C3 H3A 109.5
P1 C3 H3B 109.5
H3A C3 H3B 109.5
P1 C3 H3C 109.5
H3A C3 H3C 109.5
H3B C3 H3C 109.5

loop_
_geom_bond_atom_site_label_1
_geom_bond_atom_site_label_2
_geom_bond_distance
C25 C24 1.359(5)
C25 C26 1.400(5)
C25 H25 0.9300
P3 N2 1.766(3)
P3 C7 1.838(3)
P3 C13 1.849(3)
P3 Ni1 2.1488(12)
Ni1 P4 2.1406(13)
Ni1 P1 2.1987(12)
Ni1 P2 2.2168(11)
C2 P1 1.815(4)
C2 H2A 0.9600
C2 H2B 0.9600
C2 H2C 0.9600
P4 N1 1.768(3)
P4 C34 1.842(3)
P4 C28 1.847(3)
P2 C5 1.828(4)
P2 C4 1.834(4)
P2 C6 1.842(4)
P1 C1 1.821(4)
P1 C3 1.828(4)
N2 C19 1.384(4)
N2 C22 1.400(4)
C34 C39 1.384(4)
C34 C35 1.395(5)
N1 C27 1.385(4)
N1 C24 1.393(4)
C22 C21 1.361(4)
C22 C23 1.498(4)
C20 C19 1.350(5)
C20 C21 1.407(5)
C20 H20 0.9300
C39 C38 1.384(5)
C39 H39 0.9300
C27 C26 1.348(5)
C27 H27 0.9300
C24 C23 1.496(4)
C21 H21 0.9300
C38 C37 1.370(5)
C38 H38 0.9300
C35 C36 1.378(5)
C35 H35 0.9300
C37 C36 1.383(5)
C37 H37 0.9300
C13 C14 1.373(5)
C13 C18 1.390(5)
C33 C28 1.377(5)
C33 C32 1.395(5)
C33 H33 0.9300
C7 C12 1.386(5)
C7 C8 1.388(4)
C32 C31 1.368(5)
C32 H32 0.9300
C12 C11 1.377(5)
C12 H12 0.9300
C28 C29 1.398(5)
C19 H19 0.9300
C29 C30 1.381(5)
C29 H29 0.9300
C8 C9 1.384(5)
C8 H8 0.9300
C18 C17 1.391(5)
C18 H18 0.9300
C36 H36 0.9300
C15 C16 1.354(6)
C15 C14 1.383(5)
C15 H15 0.9300
C26 H26 0.9300
C14 H14 0.9300
C23 H23A 0.9700
C23 H23B 0.9700
C16 C17 1.359(6)
C16 H16 0.9300
C10 C11 1.360(5)
C10 C9 1.371(5)
C10 H10 0.9300
C11 H11 0.9300
C31 C30 1.371(5)
C31 H31 0.9300
C9 H9 0.9300
C6 H6A 0.9600
C6 H6B 0.9600
C6 H6C 0.9600
C17 H17 0.9300
C5 H5A 0.9600
C5 H5B 0.9600
C5 H5C 0.9600
C4 H4A 0.9600
C4 H4B 0.9600
C4 H4C 0.9600
C30 H30 0.9300
C1 H1A 0.9600
C1 H1B 0.9600
C1 H1C 0.9600
C3 H3A 0.9600
C3 H3B 0.9600
C3 H3C 0.9600
